data_9009972
loop_
_publ_author_name
'Nguyen, N.'
'Choisnet, J.'
'Raveau, B.'

_publ_section_title
;
 Silicates synthetiques a structure milarite
;
_journal_name_full 'Journal of Solid State Chemistry'
_journal_page_first 1
_journal_page_last 9
_journal_paper_doi 10.1016/0022-4596(80)90395-3
_journal_volume 34
_journal_year 1980
_chemical_compound_source Synthetic
_chemical_formula_structural Na3Mg4LiSi12O30
_chemical_formula_sum 'Li Mg4 Na3 O30 Si12'
_space_group_IT_number 192
_symmetry_space_group_name_Hall '-P 6 2c'
_symmetry_space_group_name_H-M 'P 6/m c c'
_cell_angle_alpha 90
_cell_angle_beta 90
_cell_angle_gamma 120
_cell_length_a 10.155
_cell_length_b 10.155
_cell_length_c 14.158
_cell_formula_units_Z 2
_cell_volume 1264.423
_database_code_amcsd 0013394
_exptl_crystal_density_diffrn 2.601
_cod_original_formula_sum 'Na3 Mg4 Li Si12 O30'
_cod_database_code 9009972
_amcsd_formula_title Na3Mg4LiSi12O30

loop_
_space_group_symop_operation_xyz
x,y,z
-x,-x+y,1/2+z
x,x-y,1/2-z
-x+y,-x,-z
x-y,x,z
-y,-x,1/2+z
y,x,1/2-z
y,-x+y,-z
-y,x-y,z
x-y,-y,1/2+z
-x+y,y,1/2-z
x,y,-z
-x,-y,z
x,x-y,1/2+z
-x,-x+y,1/2-z
x-y,x,-z
-x+y,-x,z
y,x,1/2+z
-y,-x,1/2-z
-y,x-y,-z
y,-x+y,z
-x+y,y,1/2+z
x-y,-y,1/2-z
-x,-y,-z

loop_
_atom_site_label
_atom_site_fract_x
_atom_site_fract_y
_atom_site_fract_z
_atom_site_occupancy
_atom_site_U_iso_or_equiv
NaA1 0.00000 0.00000 0.25000 1.00000 0.03293
NaA2 0.33333 0.66667 0.00000 1.00000 0.02660
MgM1 0.33333 0.66667 0.25000 1.00000 0.01140
MgM2 0.50000 0.00000 0.25000 0.66670 0.01520
LiM1 0.50000 0.00000 0.25000 0.33330 0.01520
Si 0.76300 0.11000 0.10800 1.00000 0.01013
O1 0.73800 0.13800 0.00000 1.00000 0.01773
O2 0.93700 0.20700 0.13600 1.00000 0.01267
O3 0.66900 0.16000 0.16400 1.00000 0.00887

loop_
_cod_related_entry_id
_cod_related_entry_database
_cod_related_entry_code
1 AMCSD 0013394
